data_7053665
loop_
_publ_author_name
'D\'eniz, Mariadel'
'Pas\'an, Jorge'
'Fabelo, Oscar'
'Ca\~nadillas-Delgado, Laura'
'Lloret, Francesc'
'Julve, Miguel'
'Ruiz-P\'erez, Catalina'

_publ_section_title
;
 Metal-organic coordination frameworks based on mixed methylmalonate and
 4,4&#x2032;-bipiridine ligands: synthesis, crystal structure and magnetic
 properties
;
_journal_issue 11
_journal_name_full 'New Journal of Chemistry'
_journal_page_first 2515
_journal_paper_doi 10.1039/c0nj00436g
_journal_volume 34
_journal_year 2010
_chemical_formula_sum 'C9 H10 Co N O5'
_chemical_formula_weight 271.11
_chemical_name_systematic
;
?
;
_space_group_IT_number 14
_symmetry_cell_setting monoclinic
_symmetry_space_group_name_Hall '-P 2yn'
_symmetry_space_group_name_H-M 'P 1 21/n 1'
_atom_sites_solution_hydrogens geom
_atom_sites_solution_primary direct
_atom_sites_solution_secondary difmap
_audit_creation_method SHELXL-97
_cell_angle_alpha 90.00
_cell_angle_beta 88.296(4)
_cell_angle_gamma 90.00
_cell_formula_units_Z 4
_cell_length_a 7.3177(4)
_cell_length_b 19.8049(9)
_cell_length_c 7.2184(4)
_cell_measurement_temperature 293(2)
_cell_volume 1045.67(9)
_computing_cell_refinement 'Dirax/lsq (Duisenberg & Schreurs, 1989-2000)'
_computing_data_collection 'Collect (Nonius BV, 1997-2000)'
_computing_data_reduction 'EvalCCD (Duisenberg & Schreurs 1990-2000)'
_computing_structure_refinement 'SHELXL-97 (Sheldrick, 1997)'
_computing_structure_solution 'SHELXS-97 (Sheldrick, 1997)'
_diffrn_ambient_temperature 293(2)
_diffrn_detector 'CCD plate'
_diffrn_detector_area_resol_mean 9
_diffrn_measured_fraction_theta_full 0.995
_diffrn_measured_fraction_theta_max 0.995
_diffrn_measurement_device '95mm CCD camera on \k-goniostat'
_diffrn_measurement_device_type KappaCCD
_diffrn_measurement_method 'CCD rotation images, thick slices'
_diffrn_radiation_monochromator 'horizonally mounted graphite crystal'
_diffrn_radiation_probe x-ray
_diffrn_radiation_source 'fine-focus sealed tube'
_diffrn_radiation_type MoK\a
_diffrn_radiation_wavelength 0.71073
_diffrn_reflns_av_R_equivalents 0.0153
_diffrn_reflns_av_sigmaI/netI 0.0129
_diffrn_reflns_limit_h_max 9
_diffrn_reflns_limit_h_min -9
_diffrn_reflns_limit_k_max 24
_diffrn_reflns_limit_k_min -25
_diffrn_reflns_limit_l_max 9
_diffrn_reflns_limit_l_min -8
_diffrn_reflns_number 10116
_diffrn_reflns_theta_full 27.50
_diffrn_reflns_theta_max 27.50
_diffrn_reflns_theta_min 3.00
_diffrn_source 'Enraf Nonius FR590'
_exptl_absorpt_coefficient_mu 1.646
_exptl_absorpt_correction_T_max 0.6935
_exptl_absorpt_correction_T_min 0.5590
_exptl_absorpt_correction_type sphere
_exptl_crystal_colour Pink
_exptl_crystal_density_diffrn 1.722
_exptl_crystal_density_method 'not measured'
_exptl_crystal_description Prism
_exptl_crystal_F_000 552
_exptl_crystal_size_max 0.40
_exptl_crystal_size_mid 0.34
_exptl_crystal_size_min 0.24
_refine_diff_density_max 0.506
_refine_diff_density_min -0.256
_refine_diff_density_rms 0.051
_refine_ls_extinction_method none
_refine_ls_goodness_of_fit_ref 1.103
_refine_ls_hydrogen_treatment mixed
_refine_ls_matrix_type full
_refine_ls_number_parameters 186
_refine_ls_number_reflns 2393
_refine_ls_number_restraints 0
_refine_ls_restrained_S_all 1.103
_refine_ls_R_factor_all 0.0270
_refine_ls_R_factor_gt 0.0240
_refine_ls_shift/su_max 0.001
_refine_ls_shift/su_mean 0.000
_refine_ls_structure_factor_coef Fsqd
_refine_ls_weighting_details 'calc w=1/[\s^2^(Fo^2^)+(0.0208P)^2^+0.8601P] where P=(Fo^2^+2Fc^2^)/3'
_refine_ls_weighting_scheme calc
_refine_ls_wR_factor_gt 0.0578
_refine_ls_wR_factor_ref 0.0591
_reflns_number_gt 2223
_reflns_number_total 2393
_reflns_threshold_expression >2sigma(I)
_cod_data_source_file c0nj00436g.txt
_cod_data_source_block compound4
_cod_depositor_comments
;
The following automatic conversions were performed:

'_symmetry_cell_setting' value 'Monoclinic' changed to 'monoclinic'
according to /home/saulius/struct/CIF-dictionaries/cif_core.dic
dictionary named 'cif_core.dic' version 2.4.2 from 2011-04-26.

Automatic conversion script
Id: cif_fix_values 1891 2012-01-12 08:04:46Z andrius 
;
_cod_original_sg_symbol_H-M P21/n
_cod_database_code 7053665

loop_
_symmetry_equiv_pos_as_xyz
'x, y, z'
'-x+1/2, y+1/2, -z+1/2'
'-x, -y, -z'
'x-1/2, -y-1/2, z-1/2'

loop_
_atom_site_label
_atom_site_type_symbol
_atom_site_fract_x
_atom_site_fract_y
_atom_site_fract_z
_atom_site_U_iso_or_equiv
_atom_site_adp_type
_atom_site_occupancy
_atom_site_symmetry_multiplicity
_atom_site_calc_flag
_atom_site_refinement_flags
_atom_site_disorder_assembly
_atom_site_disorder_group
Co1 Co -0.44488(3) 0.212754(11) 0.96872(3) 0.01897(8) Uani 1 1 d . . .
O1W O -0.44211(19) 0.29106(7) 0.76506(19) 0.0275(3) Uani 1 1 d . . .
O4 O -0.24980(16) 0.26251(6) 1.12424(17) 0.0257(3) Uani 1 1 d . . .
O2 O -0.63567(16) 0.26514(7) 1.12898(18) 0.0279(3) Uani 1 1 d . . .
N1 N -0.4647(2) 0.13176(8) 1.1684(2) 0.0266(3) Uani 1 1 d . . .
O1 O -0.72861(17) 0.33991(6) 1.33927(17) 0.0271(3) Uani 1 1 d . . .
O3 O -0.15951(17) 0.33579(6) 1.33398(17) 0.0279(3) Uani 1 1 d . . .
C7 C -0.4934(3) 0.02767(9) 1.4312(2) 0.0281(4) Uani 1 1 d . . .
C3 C -0.2700(2) 0.31582(8) 1.2180(2) 0.0206(3) Uani 1 1 d . . .
C1 C -0.6139(2) 0.31829(8) 1.2225(2) 0.0209(3) Uani 1 1 d . . .
C2 C -0.4395(2) 0.35959(9) 1.1852(3) 0.0267(4) Uani 1 1 d . . .
C4 C -0.4380(3) 0.42599(11) 1.2878(4) 0.0481(6) Uani 1 1 d . . .
C8B C -0.4262(5) 0.08904(14) 1.4735(4) 0.0454(9) Uani 0.811(5) 1 d P A 1
H8B H -0.3881 0.0976 1.5930 0.054 Uiso 0.811(5) 1 calc PR A 1
C9B C -0.4136(5) 0.13918(14) 1.3416(4) 0.0448(8) Uani 0.811(5) 1 d P A 1
H9B H -0.3664 0.1807 1.3763 0.054 Uiso 0.811(5) 1 calc PR A 1
C6B C -0.5555(6) 0.01969(16) 1.2530(5) 0.0664(13) Uani 0.811(5) 1 d P A 1
H6B H -0.6081 -0.0208 1.2172 0.080 Uiso 0.811(5) 1 calc PR A 1
C5B C -0.5385(6) 0.07257(16) 1.1295(5) 0.0632(13) Uani 0.811(5) 1 d P A 1
H5B H -0.5817 0.0663 1.0108 0.076 Uiso 0.811(5) 1 calc PR A 1
C8A C -0.3297(15) 0.0668(5) 1.4070(15) 0.030(2) Uiso 0.189(5) 1 d P A 2
H8A H -0.2308 0.0595 1.4825 0.036 Uiso 0.189(5) 1 calc PR A 2
C9A C -0.3208(15) 0.1156(5) 1.2700(15) 0.032(2) Uiso 0.189(5) 1 d P A 2
H9A H -0.2107 0.1381 1.2474 0.038 Uiso 0.189(5) 1 calc PR A 2
C6A C -0.6309(14) 0.0472(6) 1.3283(15) 0.029(2) Uiso 0.189(5) 1 d P A 2
H6A H -0.7439 0.0261 1.3442 0.035 Uiso 0.189(5) 1 calc PR A 2
C5A C -0.6108(14) 0.0978(6) 1.1983(15) 0.026(2) Uiso 0.189(5) 1 d P A 2
H5A H -0.7111 0.1080 1.1273 0.032 Uiso 0.189(5) 1 calc PR A 2
H2 H -0.437(3) 0.3725(12) 1.051(3) 0.042(6) Uiso 1 1 d . . .
H1WB H -0.521(5) 0.2791(14) 0.701(4) 0.063(9) Uiso 1 1 d . . .
H1WA H -0.339(5) 0.2809(14) 0.706(4) 0.063(9) Uiso 1 1 d . . .
H4B H -0.321(4) 0.4510(15) 1.263(4) 0.072(9) Uiso 1 1 d . . .
H4A H -0.442(4) 0.4176(15) 1.432(4) 0.066(9) Uiso 1 1 d . . .
H4C H -0.552(5) 0.4531(18) 1.252(5) 0.095(11) Uiso 1 1 d . . .

loop_
_atom_site_aniso_label
_atom_site_aniso_U_11
_atom_site_aniso_U_22
_atom_site_aniso_U_33
_atom_site_aniso_U_23
_atom_site_aniso_U_13
_atom_site_aniso_U_12
Co1 0.01629(11) 0.02219(12) 0.01852(12) 0.00147(8) -0.00190(8) -0.00096(8)
O1W 0.0210(6) 0.0341(7) 0.0273(7) 0.0044(5) -0.0007(5) 0.0005(5)
O4 0.0195(6) 0.0282(6) 0.0297(6) -0.0054(5) -0.0072(5) 0.0009(5)
O2 0.0201(6) 0.0317(7) 0.0316(7) -0.0083(5) 0.0038(5) -0.0044(5)
N1 0.0299(8) 0.0255(7) 0.0247(7) 0.0060(6) -0.0047(6) -0.0019(6)
O1 0.0245(6) 0.0273(6) 0.0290(6) -0.0031(5) 0.0046(5) -0.0011(5)
O3 0.0261(6) 0.0282(6) 0.0298(6) -0.0057(5) -0.0112(5) 0.0033(5)
C7 0.0312(9) 0.0263(9) 0.0272(9) 0.0052(7) -0.0050(7) -0.0017(7)
C3 0.0170(7) 0.0235(8) 0.0212(8) 0.0040(6) -0.0013(6) -0.0031(6)
C1 0.0171(7) 0.0242(8) 0.0214(8) 0.0035(6) -0.0032(6) 0.0013(6)
C2 0.0198(8) 0.0227(8) 0.0379(10) 0.0042(7) -0.0038(7) -0.0006(6)
C4 0.0331(11) 0.0287(11) 0.0828(19) -0.0085(11) -0.0073(12) 0.0004(9)
C8B 0.076(2) 0.0371(14) 0.0233(12) 0.0055(11) -0.0127(13) -0.0205(14)
C9B 0.077(2) 0.0312(13) 0.0272(13) 0.0048(10) -0.0122(13) -0.0225(14)
C6B 0.119(3) 0.0338(15) 0.0491(19) 0.0162(14) -0.050(2) -0.0321(19)
C5B 0.116(3) 0.0365(16) 0.0402(17) 0.0139(14) -0.045(2) -0.0273(19)

loop_
_atom_type_symbol
_atom_type_description
_atom_type_scat_dispersion_real
_atom_type_scat_dispersion_imag
_atom_type_scat_source
C C 0.0033 0.0016 'International Tables Vol C Tables 4.2.6.8 and 6.1.1.4'
H H 0.0000 0.0000 'International Tables Vol C Tables 4.2.6.8 and 6.1.1.4'
Co Co 0.3494 0.9721 'International Tables Vol C Tables 4.2.6.8 and 6.1.1.4'
N N 0.0061 0.0033 'International Tables Vol C Tables 4.2.6.8 and 6.1.1.4'
O O 0.0106 0.0060 'International Tables Vol C Tables 4.2.6.8 and 6.1.1.4'

loop_
_geom_angle_atom_site_label_1
_geom_angle_atom_site_label_2
_geom_angle_atom_site_label_3
_geom_angle
_geom_angle_site_symmetry_1
_geom_angle_site_symmetry_3
O2 Co1 O4 85.61(5) . .
O2 Co1 O1 171.91(5) . 4_665
O4 Co1 O1 87.44(5) . 4_665
O2 Co1 O3 89.25(5) . 4_565
O4 Co1 O3 174.40(5) . 4_565
O1 Co1 O3 97.52(5) 4_665 4_565
O2 Co1 O1W 90.76(5) . .
O4 Co1 O1W 91.99(5) . .
O1 Co1 O1W 93.61(5) 4_665 .
O3 Co1 O1W 90.32(5) 4_565 .
O2 Co1 N1 88.19(6) . .
O4 Co1 N1 91.43(5) . .
O1 Co1 N1 87.86(5) 4_665 .
O3 Co1 N1 86.16(5) 4_565 .
O1W Co1 N1 176.34(6) . .
C3 O4 Co1 127.78(11) . .
C1 O2 Co1 128.59(11) . .
C5A N1 C9B 99.0(5) . .
C5A N1 C5B 39.2(5) . .
C9B N1 C5B 115.3(2) . .
C5A N1 C9A 116.7(7) . .
C9B N1 C9A 42.4(5) . .
C5B N1 C9A 103.7(5) . .
C5A N1 Co1 122.9(5) . .
C9B N1 Co1 122.22(14) . .
C5B N1 Co1 122.38(15) . .
C9A N1 Co1 120.3(5) . .
C1 O1 Co1 127.99(11) . 4_566
C3 O3 Co1 132.37(11) . 4_666
C6A C7 C8B 98.7(5) . .
C6A C7 C6B 40.4(5) . .
C8B C7 C6B 116.4(2) . .
C6A C7 C8A 114.8(6) . .
C8B C7 C8A 39.8(4) . .
C6B C7 C8A 104.2(5) . .
C6A C7 C7 123.8(5) . 3_458
C8B C7 C7 122.1(2) . 3_458
C6B C7 C7 121.4(2) . 3_458
C8A C7 C7 121.3(5) . 3_458
O3 C3 O4 123.98(15) . .
O3 C3 C2 117.84(15) . .
O4 C3 C2 118.17(14) . .
O1 C1 O2 123.63(15) . .
O1 C1 C2 118.38(15) . .
O2 C1 C2 117.96(15) . .
C4 C2 C1 113.40(17) . .
C4 C2 C3 113.48(16) . .
C1 C2 C3 110.08(14) . .
C7 C8B C9B 120.7(2) . .
N1 C9B C8B 123.9(2) . .
C5B C6B C7 119.2(2) . .
N1 C5B C6B 124.4(3) . .
C9A C8A C7 119.1(9) . .
N1 C9A C8A 122.5(9) . .
C7 C6A C5A 121.7(9) . .
N1 C5A C6A 124.8(9) . .

loop_
_geom_bond_atom_site_label_1
_geom_bond_atom_site_label_2
_geom_bond_distance
_geom_bond_site_symmetry_2
Co1 O2 2.0659(12) .
Co1 O4 2.0891(12) .
Co1 O1 2.0923(12) 4_665
Co1 O3 2.1043(12) 4_565
Co1 O1W 2.1366(13) .
Co1 N1 2.1585(14) .
O4 C3 1.260(2) .
O2 C1 1.263(2) .
N1 C5A 1.276(10) .
N1 C9B 1.324(3) .
N1 C5B 1.324(3) .
N1 C9A 1.339(11) .
O1 C1 1.248(2) .
O1 Co1 2.0923(12) 4_566
O3 C3 1.246(2) .
O3 Co1 2.1043(12) 4_666
C7 C6A 1.326(11) .
C7 C8B 1.349(3) .
C7 C6B 1.386(3) .
C7 C8A 1.433(11) .
C7 C7 1.481(3) 3_458
C3 C2 1.537(2) .
C1 C2 1.533(2) .
C2 C4 1.509(3) .
C8B C9B 1.377(3) .
C6B C5B 1.379(4) .
C8A C9A 1.383(14) .
C6A C5A 1.378(14) .
